data_7042923
loop_
_publ_author_name
'Brechin, Euan K.'
'Fraser, Hector'
'Nichol, Gary Stephen'
'Velmurugan, Gunasekaran'
'Rajaraman, Gopalan'

_publ_section_title
;
 Magneto-structural correlations in a family of dialkoxo bridged chromium
 dimers
;
_journal_name_full 'Dalton Trans.'
_journal_paper_doi 10.1039/C7DT01197K
_journal_year 2017
_chemical_absolute_configuration ad
_chemical_formula_moiety '2(C11 H11 Cl2 Cr N2 O), 2(C5 H5 N)'
_chemical_formula_sum 'C32 H32 Cl4 Cr2 N6 O2'
_chemical_formula_weight 778.43
_space_group_crystal_system tetragonal
_space_group_IT_number 80
_space_group_name_Hall 'I 4bw'
_space_group_name_H-M_alt 'I 41'
_symmetry_space_group_name_Hall 'I 4bw'
_symmetry_space_group_name_H-M 'I 41'
_atom_sites_solution_hydrogens geom
_atom_sites_solution_primary direct
_audit_creation_date 2016-05-02
_audit_creation_method
;
Olex2 1.2-beta
(compiled 2016.02.19 svn.r3266 for OlexSys, GUI svn.r5155)
;
_audit_update_record
;
2017-03-27 deposited with the CCDC.
2017-05-08 downloaded from the CCDC.
;
_cell_angle_alpha 90
_cell_angle_beta 90
_cell_angle_gamma 90
_cell_formula_units_Z 8
_cell_length_a 16.2418(2)
_cell_length_b 16.2418(2)
_cell_length_c 25.6069(6)
_cell_measurement_reflns_used 7432
_cell_measurement_temperature 120.0
_cell_measurement_theta_max 74.7900
_cell_measurement_theta_min 5.1490
_cell_volume 6755.0(2)
_computing_cell_refinement 'CrysAlisPro 1.171.38.42b (Rigaku OD, 2015)'
_computing_data_collection 'CrysAlisPro 1.171.38.42b (Rigaku OD, 2015)'
_computing_data_reduction 'CrysAlisPro 1.171.38.42b (Rigaku OD, 2015)'
_computing_molecular_graphics 'Olex2 (Dolomanov et al., 2009)'
_computing_publication_material 'Olex2 (Dolomanov et al., 2009)'
_computing_structure_refinement 'ShelXL (Sheldrick, 2015)'
_computing_structure_solution 'ShelXT (Sheldrick, 2015)'
_diffrn_ambient_environment N~2~
_diffrn_ambient_temperature 120.0
_diffrn_detector 'CCD plate'
_diffrn_detector_area_resol_mean 5.1574
_diffrn_detector_type Atlas
_diffrn_measured_fraction_theta_full 1.000
_diffrn_measured_fraction_theta_max 0.996
_diffrn_measurement_details
;
List of Runs (angles in degrees, time in seconds):

  # Type    Start    End  Width  t~exp~   \w     \q     \k     \f   Frames
#--------------------------------------------------------------------------
  1  \w   -122.00  -6.00   1.00    5.00    --  -43.17 -19.00 150.00  116
  2  \w   -113.00 -17.00   1.00    5.00    --  -43.17 -57.00 -60.00   96
  3  \w    -70.00  27.00   1.00    5.00    --  -43.17  57.00  90.00   97
  4  \w     87.00 178.00   1.00   20.00    --  111.00  45.00-120.00   91
  5  \w     37.00 142.00   1.00   20.00    --  111.00 -77.00-120.00  105
  6  \w     37.00 142.00   1.00   20.00    --  111.00 -77.00   0.00  105
  7  \w     30.00 109.00   1.00   20.00    --  111.00 -94.00-150.00   79
  8  \w     36.00 135.00   1.00   20.00    --  111.00 -30.00  30.00   99
  9  \w     87.00 178.00   1.00   20.00    --  111.00  45.00   0.00   91
 10  \w     40.00 135.00   1.00   20.00    --  111.00 -45.00 -90.00   95
 11  \w     37.00 142.00   1.00   20.00    --  111.00 -77.00 120.00  105
 12  \w     94.00 178.00   1.00   20.00    --  111.00 125.00 -60.00   84
 13  \w     30.00 109.00   1.00   20.00    --  111.00 -94.00 -30.00   79
 14  \w    106.00 160.00   1.00   20.00    --  111.00 125.00-180.00   54
;
_diffrn_measurement_device 'four-circle diffractometer'
_diffrn_measurement_device_type 'Rigaku Oxford Diffraction SuperNova'
_diffrn_measurement_method '\w scans'
_diffrn_orient_matrix_type 'CrysAlisPro convention (1999,Acta A55,543-557)'
_diffrn_orient_matrix_UB_11 -0.0493161000
_diffrn_orient_matrix_UB_12 0.0465783000
_diffrn_orient_matrix_UB_13 0.0420147000
_diffrn_orient_matrix_UB_21 -0.0015276000
_diffrn_orient_matrix_UB_22 0.0769691000
_diffrn_orient_matrix_UB_23 -0.0351145000
_diffrn_orient_matrix_UB_31 -0.0810507000
_diffrn_orient_matrix_UB_32 -0.0298702000
_diffrn_orient_matrix_UB_33 -0.0249563000
_diffrn_radiation_monochromator mirror
_diffrn_radiation_probe x-ray
_diffrn_radiation_type CuK\a
_diffrn_radiation_wavelength 1.54178
_diffrn_reflns_av_R_equivalents 0.0730
_diffrn_reflns_av_unetI/netI 0.0840
_diffrn_reflns_Laue_measured_fraction_full 1.000
_diffrn_reflns_Laue_measured_fraction_max 0.996
_diffrn_reflns_limit_h_max 18
_diffrn_reflns_limit_h_min -20
_diffrn_reflns_limit_k_max 20
_diffrn_reflns_limit_k_min -20
_diffrn_reflns_limit_l_max 26
_diffrn_reflns_limit_l_min -32
_diffrn_reflns_number 28737
_diffrn_reflns_point_group_measured_fraction_full 1.000
_diffrn_reflns_point_group_measured_fraction_max 0.996
_diffrn_reflns_theta_full 67.679
_diffrn_reflns_theta_max 76.316
_diffrn_reflns_theta_min 3.222
_diffrn_source 'micro-focus sealed X-ray tube'
_diffrn_source_current 0.8
_diffrn_source_type 'SuperNova (Cu) X-ray Source'
_diffrn_source_voltage 50
_diffrn_standards_number 0
_exptl_absorpt_coefficient_mu 8.539
_exptl_absorpt_correction_T_max 0.7789
_exptl_absorpt_correction_T_min 0.3885
_exptl_absorpt_correction_type multi-scan
_exptl_absorpt_process_details
;
SADABS-2014/5 (Bruker,2014/5) was used for absorption correction.
wR2(int) was 0.1121 before and 0.0825 after correction.
The Ratio of minimum to maximum transmission is 0.4988.
The \l/2 correction factor is Not present.
;
_exptl_crystal_colour 'dark green'
_exptl_crystal_colour_modifier dark
_exptl_crystal_colour_primary green
_exptl_crystal_density_diffrn 1.531
_exptl_crystal_description block
_exptl_crystal_F_000 3184
_exptl_crystal_recrystallization_method
'The material was recrystallised from a mixture of pyridine and diethyl ether by vapour diffusion'
_exptl_crystal_size_max 0.237
_exptl_crystal_size_mid 0.136
_exptl_crystal_size_min 0.046
_refine_diff_density_max 0.830
_refine_diff_density_min -0.608
_refine_diff_density_rms 0.093
_refine_ls_abs_structure_details
;
 Twinning involves inversion, so Flack parameter cannot be determined
;
_refine_ls_extinction_method none
_refine_ls_goodness_of_fit_ref 1.044
_refine_ls_hydrogen_treatment constr
_refine_ls_matrix_type full
_refine_ls_number_parameters 432
_refine_ls_number_reflns 6396
_refine_ls_number_restraints 247
_refine_ls_restrained_S_all 1.058
_refine_ls_R_factor_all 0.0858
_refine_ls_R_factor_gt 0.0739
_refine_ls_shift/su_max 0.001
_refine_ls_shift/su_mean 0.000
_refine_ls_structure_factor_coef Fsqd
_refine_ls_weighting_details 'w=1/[\s^2^(Fo^2^)+(0.1092P)^2^+21.3008P] where P=(Fo^2^+2Fc^2^)/3'
_refine_ls_weighting_scheme calc
_refine_ls_wR_factor_gt 0.1952
_refine_ls_wR_factor_ref 0.2107
_reflns_Friedel_coverage 0.954
_reflns_Friedel_fraction_full 1.000
_reflns_Friedel_fraction_max 0.996
_reflns_number_gt 5590
_reflns_number_total 6396
_reflns_threshold_expression 'I > 2\s(I)'
_cod_data_source_file c7dt01197k2.cif
_cod_data_source_block 5
_cod_database_code 7042923
_chemical_oxdiff_formula 'C30 H30 N10 O10 Cr Cl'
_chemical_oxdiff_usercomment '@ 120 K 589'
_shelx_space_group_comment
;
The symmetry employed for this shelxl refinement is uniquely defined
by the following loop, which should always be used as a source of
symmetry information in preference to the above space-group names.
They are only intended as comments.
;
_olex2_refinement_description
;
1. Twinned data refinement
 Scales: 0.41(3) 0.097(19) 0.089(19) 0.400(19)
2. Fixed Uiso
 At 1.2 times of:
  All C(H) groups, All C(H,H) groups
3. Rigid body (RIGU) restrains
 N5, C23, C24, C25, C26, C27
 with sigma for 1-2 distances of 0.004 and sigma for 1-3 distances of 0.004
 N6, C28, C29, C30, C31, C32
 with sigma for 1-2 distances of 0.004 and sigma for 1-3 distances of 0.004
 N4, C18, C19, C20, C21, C22
 with sigma for 1-2 distances of 0.004 and sigma for 1-3 distances of 0.004
 O2, N3, C12, C13, C14, C15, C16, C17
 with sigma for 1-2 distances of 0.004 and sigma for 1-3 distances of 0.004
 O1, N1, C1, C2, C3, C4, C5, C6
 with sigma for 1-2 distances of 0.004 and sigma for 1-3 distances of 0.004
 N2, C7, C8, C9, C10, C11
 with sigma for 1-2 distances of 0.004 and sigma for 1-3 distances of 0.004
4. Others
 Sof(Cl3A)=Sof(Cl4A)=1-FVAR(1)
 Sof(Cl3)=Sof(Cl4)=FVAR(1)
 Sof(Cl1A)=Sof(Cl2A)=1-FVAR(2)
 Sof(Cl1)=Sof(Cl2)=FVAR(2)
5.a Secondary CH2 refined with riding coordinates:
 C6(H6A,H6B), C17(H17A,H17B)
5.b Aromatic/amide H refined with riding coordinates:
 C1(H1), C2(H2), C3(H3), C4(H4), C7(H7), C8(H8), C9(H9), C10(H10), C11(H11),
 C12(H12), C13(H13), C14(H14), C15(H15), C18(H18), C19(H19), C20(H20), C21(H21),
  C22(H22), C23(H23), C24(H24), C25(H25), C26(H26), C27(H27), C28(H28),
 C29(H29), C30(H30), C31(H31), C32(H32)
5.c Fitted hexagon refined as free rotating group:
 N5(C23,C24,C25,C26,C27), N6(C28,C29,C30,C31,C32)
;
_shelx_shelxl_version_number 2014/7
_olex2_date_sample_data_collection 2016-04-29
_olex2_date_sample_submission 2016-04-25
_olex2_diffrn_ambient_temperature_device 'Oxford Cryosystems Cryostream 700+'
_olex2_exptl_crystal_mounting_method 'The crystal was mounted on a MITIGEN holder in Paratone oil.'
_olex2_submission_original_sample_id 589
_olex2_submission_special_instructions 'No special instructions were received'
_oxdiff_exptl_absorpt_empirical_details
;
Empirical correction (ABSPACK) includes:
;
_oxdiff_exptl_absorpt_empirical_full_max 1.909
_oxdiff_exptl_absorpt_empirical_full_min 0.651

loop_
_space_group_symop_operation_xyz
'x, y, z'
'-x+1/2, -y+1/2, z+1/2'
'-y, x+1/2, z+1/4'
'y+1/2, -x, z+3/4'
'x+1/2, y+1/2, z+1/2'
'-x+1, -y+1, z+1'
'-y+1/2, x+1, z+3/4'
'y+1, -x+1/2, z+5/4'

loop_
_atom_site_label
_atom_site_type_symbol
_atom_site_fract_x
_atom_site_fract_y
_atom_site_fract_z
_atom_site_U_iso_or_equiv
_atom_site_adp_type
_atom_site_occupancy
_atom_site_site_symmetry_order
_atom_site_calc_flag
_atom_site_refinement_flags_posn
_atom_site_refinement_flags_adp
_atom_site_refinement_flags_occupancy
_atom_site_disorder_assembly
_atom_site_disorder_group
Cr1 Cr 0.05851(17) 0.42623(16) 0.62528(9) 0.0404(6) Uani 1 1 d . . . . .
Cl1A Cl 0.2176(12) 0.4701(17) 0.6420(9) 0.076(7) Uani 0.283(13) 1 d . . P A 2
Cl2A Cl 0.0862(19) 0.3008(13) 0.6212(8) 0.073(7) Uani 0.283(13) 1 d . . P A 2
O1 O 0.0617(7) 0.5476(6) 0.6220(4) 0.041(2) Uani 1 1 d . U . . .
N1 N 0.0772(8) 0.4408(7) 0.5464(5) 0.041(3) Uani 1 1 d . U . . .
N2 N 0.0483(7) 0.4155(7) 0.7062(5) 0.039(2) Uani 1 1 d . U . . .
C1 C 0.0683(11) 0.3841(10) 0.5056(6) 0.051(3) Uani 1 1 d . U . . .
H1 H 0.0410 0.3333 0.5118 0.061 Uiso 1 1 calc R . . . .
C2 C 0.0992(11) 0.4015(11) 0.4556(6) 0.056(3) Uani 1 1 d . U . . .
H2 H 0.0953 0.3628 0.4279 0.067 Uiso 1 1 calc R . . . .
C3 C 0.1371(11) 0.4805(11) 0.4481(7) 0.060(4) Uani 1 1 d . U . . .
H3 H 0.1589 0.4945 0.4148 0.072 Uiso 1 1 calc R . . . .
C4 C 0.1422(10) 0.5331(11) 0.4862(7) 0.053(3) Uani 1 1 d . U . . .
H4 H 0.1668 0.5853 0.4800 0.064 Uiso 1 1 calc R . . . .
C5 C 0.1128(9) 0.5150(8) 0.5353(5) 0.037(3) Uani 1 1 d . U . . .
C6 C 0.1124(7) 0.5753(6) 0.5810(4) 0.033(2) Uani 1 1 d . U . . .
H6A H 0.1693 0.5823 0.5941 0.039 Uiso 1 1 calc R . . . .
H6B H 0.0925 0.6296 0.5688 0.039 Uiso 1 1 calc R . . . .
C7 C 0.0996(11) 0.4526(11) 0.7358(6) 0.060(4) Uani 1 1 d . U . . .
H7 H 0.1398 0.4874 0.7203 0.072 Uiso 1 1 calc R . . . .
C8 C 0.0988(11) 0.4444(10) 0.7873(7) 0.059(4) Uani 1 1 d . U . . .
H8 H 0.1343 0.4776 0.8080 0.071 Uiso 1 1 calc R . . . .
C9 C 0.0464(13) 0.3875(12) 0.8115(8) 0.065(4) Uani 1 1 d . U . . .
H9 H 0.0501 0.3775 0.8480 0.078 Uiso 1 1 calc R . . . .
C10 C -0.0089(11) 0.3476(11) 0.7821(6) 0.053(4) Uani 1 1 d . U . . .
H10 H -0.0467 0.3092 0.7965 0.064 Uiso 1 1 calc R . . . .
C11 C -0.0077(8) 0.3662(10) 0.7281(6) 0.042(3) Uani 1 1 d . U . . .
H11 H -0.0487 0.3425 0.7063 0.051 Uiso 1 1 calc R . . . .
Cr2 Cr 0.43479(19) 0.56692(19) 0.37792(9) 0.0560(10) Uani 1 1 d . . . . .
Cl3A Cl 0.3021(5) 0.5891(5) 0.3736(3) 0.037(2) Uani 0.470(14) 1 d . . P B 2
Cl4A Cl 0.4653(6) 0.7147(4) 0.3906(3) 0.038(2) Uani 0.470(14) 1 d . . P B 2
O2 O 0.5558(7) 0.5538(8) 0.3769(5) 0.058(3) Uani 1 1 d . U . . .
N3 N 0.4510(8) 0.5815(8) 0.2983(5) 0.043(3) Uani 1 1 d . U . . .
N4 N 0.4181(8) 0.5503(9) 0.4580(5) 0.045(3) Uani 1 1 d . U . . .
C12 C 0.3961(12) 0.5537(12) 0.2632(6) 0.065(4) Uani 1 1 d . U . . .
H12 H 0.3528 0.5196 0.2755 0.078 Uiso 1 1 calc R . . . .
C13 C 0.3983(12) 0.5711(14) 0.2111(6) 0.074(5) Uani 1 1 d . U . . .
H13 H 0.3570 0.5519 0.1878 0.089 Uiso 1 1 calc R . . . .
C14 C 0.4629(11) 0.6176(11) 0.1941(7) 0.058(4) Uani 1 1 d . U . . .
H14 H 0.4683 0.6311 0.1582 0.070 Uiso 1 1 calc R . . . .
C15 C 0.5210(13) 0.6451(13) 0.2302(7) 0.066(5) Uani 1 1 d . U . . .
H15 H 0.5646 0.6806 0.2200 0.079 Uiso 1 1 calc R . . . .
C16 C 0.5133(13) 0.6193(15) 0.2802(8) 0.071(5) Uani 1 1 d . U . . .
C17 C 0.5739(12) 0.6149(14) 0.3299(8) 0.082(5) Uani 1 1 d . U . . .
H17A H 0.6295 0.6016 0.3166 0.099 Uiso 1 1 calc R . . . .
H17B H 0.5769 0.6711 0.3448 0.099 Uiso 1 1 calc R . . . .
C18 C 0.4431(13) 0.6039(12) 0.4912(6) 0.072(5) Uani 1 1 d . U . . .
H18 H 0.4765 0.6486 0.4799 0.086 Uiso 1 1 calc R . . . .
C19 C 0.4213(18) 0.5969(14) 0.5448(7) 0.093(7) Uani 1 1 d . U . . .
H19 H 0.4405 0.6364 0.5693 0.111 Uiso 1 1 calc R . . . .
C20 C 0.3753(13) 0.5371(12) 0.5599(7) 0.069(4) Uani 1 1 d . U . . .
H20 H 0.3556 0.5350 0.5948 0.083 Uiso 1 1 calc R . . . .
C21 C 0.3549(14) 0.4755(14) 0.5246(8) 0.072(5) Uani 1 1 d . U . . .
H21 H 0.3296 0.4259 0.5359 0.086 Uiso 1 1 calc R . . . .
C22 C 0.3719(17) 0.4880(14) 0.4738(8) 0.077(6) Uani 1 1 d . U . . .
H22 H 0.3502 0.4510 0.4486 0.092 Uiso 1 1 calc R . . . .
Cl1 Cl 0.2003(3) 0.4137(3) 0.63304(19) 0.0332(13) Uani 0.717(13) 1 d . . P A 1
Cl2 Cl 0.0351(4) 0.2850(3) 0.6153(2) 0.0353(13) Uani 0.717(13) 1 d . . P A 1
Cl3 Cl 0.2867(5) 0.5403(9) 0.3655(4) 0.058(3) Uani 0.530(14) 1 d . . P B 1
Cl4 Cl 0.4143(7) 0.7012(5) 0.3812(5) 0.058(3) Uani 0.530(14) 1 d . . P B 1
N5 N 0.6043(8) 0.7453(10) 0.5052(6) 0.101(8) Uani 1 1 d . U . . .
C23 C 0.6601(12) 0.7422(10) 0.5463(5) 0.134(9) Uani 1 1 d G U . . .
H23 H 0.6409 0.7362 0.5811 0.160 Uiso 1 1 calc R . . . .
C24 C 0.7441(11) 0.7478(12) 0.5364(7) 0.134(9) Uani 1 1 d G U . . .
H24 H 0.7822 0.7457 0.5645 0.160 Uiso 1 1 calc R . . . .
C25 C 0.7722(8) 0.7566(14) 0.4854(9) 0.196(16) Uani 1 1 d G U . . .
H25 H 0.8296 0.7605 0.4787 0.235 Uiso 1 1 calc R . . . .
C26 C 0.7164(11) 0.7598(12) 0.4444(6) 0.149(10) Uani 1 1 d G U . . .
H26 H 0.7356 0.7658 0.4095 0.178 Uiso 1 1 calc R . . . .
C27 C 0.6324(10) 0.7541(10) 0.4542(5) 0.122(8) Uani 1 1 d G U . . .
H27 H 0.5942 0.7563 0.4261 0.146 Uiso 1 1 calc R . . . .
N6 N 0.1032(4) 0.7636(7) 0.5030(3) 0.053(3) Uani 1 1 d . U . . .
C28 C 0.1671(6) 0.7747(7) 0.5384(3) 0.055(3) Uani 1 1 d G U . . .
H28 H 0.1552 0.7841 0.5743 0.066 Uiso 1 1 calc R . . . .
C29 C 0.2483(5) 0.7721(9) 0.5214(4) 0.073(5) Uani 1 1 d G U . . .
H29 H 0.2920 0.7797 0.5456 0.087 Uiso 1 1 calc R . . . .
C30 C 0.2656(4) 0.7584(10) 0.4690(5) 0.103(8) Uani 1 1 d G U . . .
H30 H 0.3212 0.7566 0.4573 0.123 Uiso 1 1 calc R . . . .
C31 C 0.2018(6) 0.7473(8) 0.4336(3) 0.071(5) Uani 1 1 d G U . . .
H31 H 0.2136 0.7379 0.3977 0.086 Uiso 1 1 calc R . . . .
C32 C 0.1205(5) 0.7499(7) 0.4506(3) 0.055(3) Uani 1 1 d G U . . .
H32 H 0.0769 0.7423 0.4264 0.065 Uiso 1 1 calc R . . . .

loop_
_atom_site_aniso_label
_atom_site_aniso_U_11
_atom_site_aniso_U_22
_atom_site_aniso_U_33
_atom_site_aniso_U_23
_atom_site_aniso_U_13
_atom_site_aniso_U_12
Cr1 0.0487(13) 0.0401(11) 0.0324(12) 0.0028(10) 0.0056(10) 0.0037(11)
Cl1A 0.060(10) 0.096(17) 0.073(12) -0.012(10) -0.016(9) 0.003(9)
Cl2A 0.11(2) 0.062(9) 0.044(9) -0.004(8) 0.006(11) 0.002(11)
O1 0.045(5) 0.043(4) 0.034(4) 0.002(4) -0.011(4) -0.006(4)
N1 0.044(6) 0.037(4) 0.042(5) -0.002(4) 0.006(5) 0.010(4)
N2 0.039(5) 0.038(5) 0.041(5) 0.013(4) 0.003(4) 0.008(4)
C1 0.059(8) 0.049(6) 0.045(6) -0.010(5) -0.006(5) 0.005(5)
C2 0.065(8) 0.060(7) 0.042(6) -0.010(5) 0.002(5) 0.011(6)
C3 0.068(9) 0.065(7) 0.048(7) 0.009(5) 0.016(6) 0.015(6)
C4 0.051(8) 0.063(7) 0.045(6) 0.011(5) -0.002(5) 0.000(6)
C5 0.049(6) 0.035(5) 0.029(5) 0.002(4) -0.011(4) 0.003(4)
C6 0.044(5) 0.029(4) 0.026(4) 0.000(3) 0.000(4) -0.005(4)
C7 0.069(8) 0.063(8) 0.048(6) 0.008(5) -0.006(6) -0.020(7)
C8 0.065(8) 0.058(7) 0.054(7) 0.009(5) -0.014(6) 0.001(6)
C9 0.089(9) 0.062(8) 0.045(7) 0.008(6) -0.006(6) 0.010(7)
C10 0.070(8) 0.050(7) 0.038(6) 0.008(5) 0.020(5) -0.001(6)
C11 0.035(5) 0.053(7) 0.039(6) -0.005(5) 0.006(4) -0.004(5)
Cr2 0.0664(17) 0.0642(18) 0.0375(15) 0.0181(15) 0.0187(14) 0.0319(15)
Cl3A 0.041(3) 0.035(4) 0.035(4) -0.003(3) -0.008(3) 0.004(3)
Cl4A 0.048(5) 0.030(3) 0.035(4) -0.007(3) 0.000(3) 0.001(3)
O2 0.060(6) 0.060(6) 0.056(6) -0.026(5) 0.018(5) -0.031(5)
N3 0.055(6) 0.034(5) 0.039(5) -0.005(4) 0.003(4) 0.007(4)
N4 0.038(6) 0.061(6) 0.036(5) 0.006(4) -0.004(4) 0.007(5)
C12 0.075(8) 0.078(10) 0.040(6) -0.032(6) 0.017(5) -0.013(7)
C13 0.064(8) 0.128(13) 0.031(6) -0.023(6) 0.009(5) -0.008(8)
C14 0.071(7) 0.065(8) 0.038(6) 0.000(6) 0.013(5) 0.018(6)
C15 0.082(9) 0.065(10) 0.052(7) 0.002(6) 0.022(6) -0.018(8)
C16 0.065(8) 0.091(12) 0.057(7) 0.000(7) 0.014(5) -0.013(7)
C17 0.075(9) 0.090(11) 0.082(8) 0.012(8) 0.016(7) -0.004(8)
C18 0.096(12) 0.075(9) 0.045(7) 0.011(6) -0.034(7) -0.021(8)
C19 0.159(18) 0.081(10) 0.038(7) -0.004(6) -0.020(8) -0.009(11)
C20 0.097(11) 0.073(8) 0.037(7) 0.001(6) 0.001(7) 0.031(7)
C21 0.074(11) 0.091(9) 0.051(7) 0.008(6) 0.011(7) -0.009(8)
C22 0.111(14) 0.077(9) 0.043(7) 0.002(6) 0.003(7) -0.025(10)
Cl1 0.0293(19) 0.038(3) 0.032(2) 0.003(2) 0.0021(17) 0.0045(17)
Cl2 0.053(3) 0.0202(19) 0.033(3) -0.0001(17) -0.002(2) -0.0046(18)
Cl3 0.041(4) 0.082(8) 0.050(5) 0.003(5) -0.003(3) 0.001(4)
Cl4 0.061(6) 0.057(4) 0.055(5) 0.002(4) 0.002(4) 0.003(4)
N5 0.060(9) 0.17(2) 0.076(10) 0.031(10) 0.024(7) 0.016(9)
C23 0.130(13) 0.14(2) 0.126(13) 0.076(13) -0.007(11) -0.018(13)
C24 0.106(12) 0.12(2) 0.177(19) 0.073(15) 0.002(11) 0.011(12)
C25 0.163(17) 0.23(4) 0.19(2) 0.106(18) 0.032(13) 0.023(16)
C26 0.142(14) 0.14(2) 0.163(18) 0.055(15) 0.070(11) 0.076(13)
C27 0.140(14) 0.117(16) 0.108(12) 0.065(10) 0.060(9) 0.082(12)
N6 0.044(6) 0.072(8) 0.044(6) 0.005(5) 0.003(4) 0.013(5)
C28 0.053(6) 0.053(7) 0.059(7) 0.008(6) -0.004(5) 0.002(5)
C29 0.049(6) 0.076(10) 0.092(10) -0.037(8) -0.005(6) -0.009(6)
C30 0.048(7) 0.16(2) 0.103(10) -0.058(10) 0.009(7) -0.006(8)
C31 0.058(7) 0.085(11) 0.071(8) -0.035(7) 0.029(6) -0.008(6)
C32 0.050(6) 0.066(8) 0.047(6) 0.009(5) 0.010(5) 0.006(6)

loop_
_atom_type_symbol
_atom_type_description
_atom_type_scat_dispersion_real
_atom_type_scat_dispersion_imag
_atom_type_scat_source
C C 0.0181 0.0091 'International Tables Vol C Tables 4.2.6.8 and 6.1.1.4'
H H 0.0000 0.0000 'International Tables Vol C Tables 4.2.6.8 and 6.1.1.4'
Cl Cl 0.3639 0.7018 'International Tables Vol C Tables 4.2.6.8 and 6.1.1.4'
Cr Cr -0.1635 2.4439 'International Tables Vol C Tables 4.2.6.8 and 6.1.1.4'
N N 0.0311 0.0180 'International Tables Vol C Tables 4.2.6.8 and 6.1.1.4'
O O 0.0492 0.0322 'International Tables Vol C Tables 4.2.6.8 and 6.1.1.4'

loop_
_exptl_crystal_face_index_h
_exptl_crystal_face_index_k
_exptl_crystal_face_index_l
_exptl_crystal_face_perp_dist
-9 -2 -9 0.0939
0 -7 12 0.0905
7 -1 12 0.0877
2 8 -11 0.0264
-5 7 10 0.0361
5 -7 -10 0.0098

loop_
_geom_angle_atom_site_label_1
_geom_angle_atom_site_label_2
_geom_angle_atom_site_label_3
_geom_angle
_geom_angle_site_symmetry_1
_geom_angle_site_symmetry_3
Cl2A Cr1 Cl1A 93.4(10) . .
O1 Cr1 Cl1A 73.7(7) . .
O1 Cr1 Cl1A 151.7(6) 6_454 .
O1 Cr1 Cl2A 165.1(9) . .
O1 Cr1 Cl2A 114.5(9) 6_454 .
O1 Cr1 O1 79.1(5) . 6_454
O1 Cr1 N1 94.5(5) 6_454 .
O1 Cr1 N1 80.7(5) . .
O1 Cr1 N2 97.4(5) . .
O1 Cr1 N2 89.0(5) 6_454 .
O1 Cr1 Cl1 93.7(4) . .
O1 Cr1 Cl1 172.4(4) 6_454 .
O1 Cr1 Cl2 168.3(4) . .
O1 Cr1 Cl2 92.6(4) 6_454 .
N1 Cr1 Cl1A 89.1(6) . .
N1 Cr1 Cl2A 91.8(6) . .
N1 Cr1 N2 175.6(5) . .
N1 Cr1 Cl1 87.0(4) . .
N1 Cr1 Cl2 91.7(4) . .
N2 Cr1 Cl1A 86.6(6) . .
N2 Cr1 Cl2A 89.2(7) . .
N2 Cr1 Cl1 89.2(4) . .
N2 Cr1 Cl2 90.8(4) . .
Cl1 Cr1 Cl2 94.8(2) . .
Cr1 O1 Cr1 100.6(5) . 6_454
C6 O1 Cr1 122.3(8) . 6_454
C6 O1 Cr1 111.5(8) . .
C1 N1 Cr1 129.9(10) . .
C5 N1 Cr1 111.6(10) . .
C5 N1 C1 118.0(13) . .
C7 N2 Cr1 119.8(11) . .
C7 N2 C11 118.6(13) . .
C11 N2 Cr1 121.4(11) . .
N1 C1 H1 119.6 . .
N1 C1 C2 120.7(15) . .
C2 C1 H1 119.6 . .
C1 C2 H2 121.5 . .
C1 C2 C3 117.0(15) . .
C3 C2 H2 121.5 . .
C2 C3 H3 119.5 . .
C4 C3 C2 121.0(16) . .
C4 C3 H3 119.5 . .
C3 C4 H4 119.2 . .
C3 C4 C5 121.5(16) . .
C5 C4 H4 119.2 . .
N1 C5 C4 121.6(14) . .
N1 C5 C6 113.9(11) . .
C4 C5 C6 124.4(13) . .
O1 C6 C5 111.7(10) . .
O1 C6 H6A 109.3 . .
O1 C6 H6B 109.3 . .
C5 C6 H6A 109.3 . .
C5 C6 H6B 109.3 . .
H6A C6 H6B 107.9 . .
N2 C7 H7 118.8 . .
N2 C7 C8 122.4(16) . .
C8 C7 H7 118.8 . .
C7 C8 H8 119.6 . .
C7 C8 C9 120.8(17) . .
C9 C8 H8 119.6 . .
C8 C9 H9 120.8 . .
C10 C9 C8 118.5(17) . .
C10 C9 H9 120.8 . .
C9 C10 H10 122.1 . .
C9 C10 C11 115.9(16) . .
C11 C10 H10 122.1 . .
N2 C11 C10 123.2(14) . .
N2 C11 H11 118.4 . .
C10 C11 H11 118.4 . .
Cl3A Cr2 Cl4A 92.5(3) . .
O2 Cr2 Cl3A 103.9(5) 6_554 .
O2 Cr2 Cl3A 175.1(5) . .
O2 Cr2 Cl4A 84.7(5) . .
O2 Cr2 Cl4A 162.5(5) 6_554 .
O2 Cr2 O2 79.3(6) 6_554 .
O2 Cr2 N3 95.2(5) 6_554 .
O2 Cr2 N3 82.7(5) . .
O2 Cr2 N4 83.9(6) 6_554 .
O2 Cr2 N4 97.4(5) . .
O2 Cr2 Cl3 84.2(5) 6_554 .
O2 Cr2 Cl3 161.7(5) . .
O2 Cr2 Cl4 175.6(5) 6_554 .
O2 Cr2 Cl4 104.9(5) . .
N3 Cr2 Cl3A 93.3(4) . .
N3 Cr2 Cl4A 89.6(4) . .
N3 Cr2 N4 179.1(5) . .
N3 Cr2 Cl3 91.0(5) . .
N3 Cr2 Cl4 86.7(5) . .
N4 Cr2 Cl3A 86.7(4) . .
N4 Cr2 Cl4A 91.3(5) . .
N4 Cr2 Cl3 88.7(5) . .
N4 Cr2 Cl4 94.1(5) . .
Cl4 Cr2 Cl3 91.8(4) . .
Cr2 O2 Cr2 100.7(6) 6_554 .
C17 O2 Cr2 128.3(10) . 6_554
C17 O2 Cr2 97.3(10) . .
C12 N3 Cr2 122.4(12) . .
C16 N3 Cr2 121.1(14) . .
C16 N3 C12 116.5(17) . .
C18 N4 Cr2 121.5(12) . .
C18 N4 C22 119.8(16) . .
C22 N4 Cr2 118.3(12) . .
N3 C12 H12 117.7 . .
N3 C12 C13 124.5(19) . .
C13 C12 H12 117.7 . .
C12 C13 H13 121.8 . .
C12 C13 C14 116.5(19) . .
C14 C13 H13 121.8 . .
C13 C14 H14 120.4 . .
C13 C14 C15 119.2(17) . .
C15 C14 H14 120.4 . .
C14 C15 H15 121.1 . .
C16 C15 C14 117.7(18) . .
C16 C15 H15 121.1 . .
N3 C16 C15 125(2) . .
N3 C16 C17 100.2(17) . .
C15 C16 C17 134.9(18) . .
O2 C17 C16 120.9(16) . .
O2 C17 H17A 107.1 . .
O2 C17 H17B 107.1 . .
C16 C17 H17A 107.1 . .
C16 C17 H17B 107.1 . .
H17A C17 H17B 106.8 . .
N4 C18 H18 119.8 . .
N4 C18 C19 120.4(19) . .
C19 C18 H18 119.8 . .
C18 C19 H19 120.1 . .
C20 C19 C18 119.7(19) . .
C20 C19 H19 120.1 . .
C19 C20 H20 120.4 . .
C19 C20 C21 119.2(18) . .
C21 C20 H20 120.4 . .
C20 C21 H21 120.9 . .
C22 C21 C20 118(2) . .
C22 C21 H21 120.9 . .
N4 C22 C21 122(2) . .
N4 C22 H22 119.0 . .
C21 C22 H22 119.0 . .
C23 N5 C27 120.0 . .
N5 C23 H23 120.0 . .
N5 C23 C24 120.0 . .
C24 C23 H23 120.0 . .
C23 C24 H24 120.0 . .
C25 C24 C23 120.0 . .
C25 C24 H24 120.0 . .
C24 C25 H25 120.0 . .
C24 C25 C26 120.0 . .
C26 C25 H25 120.0 . .
C25 C26 H26 120.0 . .
C27 C26 C25 120.0 . .
C27 C26 H26 120.0 . .
N5 C27 H27 120.0 . .
C26 C27 N5 120.0 . .
C26 C27 H27 120.0 . .
C28 N6 C32 120.0 . .
N6 C28 H28 120.0 . .
N6 C28 C29 120.0 . .
C29 C28 H28 120.0 . .
C28 C29 H29 120.0 . .
C30 C29 C28 120.0 . .
C30 C29 H29 120.0 . .
C29 C30 H30 120.0 . .
C31 C30 C29 120.0 . .
C31 C30 H30 120.0 . .
C30 C31 H31 120.0 . .
C30 C31 C32 120.0 . .
C32 C31 H31 120.0 . .
N6 C32 H32 120.0 . .
C31 C32 N6 120.0 . .
C31 C32 H32 120.0 . .

loop_
_geom_bond_atom_site_label_1
_geom_bond_atom_site_label_2
_geom_bond_distance
_geom_bond_site_symmetry_2
Cr1 Cl1A 2.71(2) .
Cr1 Cl2A 2.09(2) .
Cr1 O1 1.974(11) .
Cr1 O1 2.000(11) 6_454
Cr1 N1 2.057(13) .
Cr1 N2 2.086(12) .
Cr1 Cl1 2.321(5) .
Cr1 Cl2 2.340(5) .
O1 Cr1 2.000(11) 6_454
O1 C6 1.407(16) .
N1 C1 1.399(17) .
N1 C5 1.366(19) .
N2 C7 1.28(2) .
N2 C11 1.335(19) .
C1 H1 0.9500 .
C1 C2 1.41(2) .
C2 H2 0.9500 .
C2 C3 1.44(2) .
C3 H3 0.9500 .
C3 C4 1.30(2) .
C4 H4 0.9500 .
C4 C5 1.38(2) .
C5 C6 1.526(16) .
C6 H6A 0.9900 .
C6 H6B 0.9900 .
C7 H7 0.9500 .
C7 C8 1.33(2) .
C8 H8 0.9500 .
C8 C9 1.40(3) .
C9 H9 0.9500 .
C9 C10 1.34(3) .
C10 H10 0.9500 .
C10 C11 1.41(2) .
C11 H11 0.9500 .
Cr2 Cl3A 2.187(8) .
Cr2 Cl4A 2.471(8) .
Cr2 O2 1.966(13) 6_554
Cr2 O2 1.977(12) .
Cr2 N3 2.070(13) .
Cr2 N4 2.086(12) .
Cr2 Cl3 2.464(9) .
Cr2 Cl4 2.208(9) .
O2 Cr2 1.966(13) 6_554
O2 C17 1.59(2) .
N3 C12 1.34(2) .
N3 C16 1.27(2) .
N4 C18 1.28(2) .
N4 C22 1.32(3) .
C12 H12 0.9500 .
C12 C13 1.36(2) .
C13 H13 0.9500 .
C13 C14 1.36(3) .
C14 H14 0.9500 .
C14 C15 1.39(3) .
C15 H15 0.9500 .
C15 C16 1.35(3) .
C16 C17 1.61(3) .
C17 H17A 0.9900 .
C17 H17B 0.9900 .
C18 H18 0.9500 .
C18 C19 1.42(3) .
C19 H19 0.9500 .
C19 C20 1.28(3) .
C20 H20 0.9500 .
C20 C21 1.39(3) .
C21 H21 0.9500 .
C21 C22 1.34(3) .
C22 H22 0.9500 .
N5 C23 1.3900 .
N5 C27 1.3900 .
C23 H23 0.9500 .
C23 C24 1.3900 .
C24 H24 0.9500 .
C24 C25 1.3900 .
C25 H25 0.9500 .
C25 C26 1.3900 .
C26 H26 0.9500 .
C26 C27 1.3900 .
C27 H27 0.9500 .
N6 C28 1.3900 .
N6 C32 1.3900 .
C28 H28 0.9500 .
C28 C29 1.3900 .
C29 H29 0.9500 .
C29 C30 1.3900 .
C30 H30 0.9500 .
C30 C31 1.3900 .
C31 H31 0.9500 .
C31 C32 1.3900 .
C32 H32 0.9500 .

loop_
_geom_torsion_atom_site_label_1
_geom_torsion_atom_site_label_2
_geom_torsion_atom_site_label_3
_geom_torsion_atom_site_label_4
_geom_torsion
_geom_torsion_site_symmetry_1
Cr1 O1 C6 C5 -88.2(11) 6_454
Cr1 O1 C6 C5 30.7(12) .
Cr1 N1 C1 C2 -167.6(13) .
Cr1 N1 C5 C4 170.1(12) .
Cr1 N1 C5 C6 -12.8(14) .
Cr1 N2 C7 C8 -176.3(14) .
Cr1 N2 C11 C10 170.3(12) .
N1 C1 C2 C3 -2(2) .
N1 C5 C6 O1 -11.2(15) .
N2 C7 C8 C9 7(3) .
C1 N1 C5 C4 -3(2) .
C1 N1 C5 C6 174.6(12) .
C1 C2 C3 C4 0(3) .
C2 C3 C4 C5 1(3) .
C3 C4 C5 N1 0(2) .
C3 C4 C5 C6 -176.5(15) .
C4 C5 C6 O1 165.8(13) .
C5 N1 C1 C2 3(2) .
C7 N2 C11 C10 -5(2) .
C7 C8 C9 C10 -7(3) .
C8 C9 C10 C11 1(3) .
C9 C10 C11 N2 5(3) .
C11 N2 C7 C8 0(3) .
Cr2 O2 C17 C16 71(2) 6_554
Cr2 O2 C17 C16 -38.5(18) .
Cr2 N3 C12 C13 170.9(15) .
Cr2 N3 C16 C15 -166.9(18) .
Cr2 N3 C16 C17 19(2) .
Cr2 N4 C18 C19 171.3(17) .
Cr2 N4 C22 C21 -176.7(19) .
N3 C12 C13 C14 3(3) .
N3 C16 C17 O2 15(2) .
N4 C18 C19 C20 -1(4) .
C12 N3 C16 C15 12(3) .
C12 N3 C16 C17 -162.5(15) .
C12 C13 C14 C15 -1(3) .
C13 C14 C15 C16 4(3) .
C14 C15 C16 N3 -10(4) .
C14 C15 C16 C17 161(2) .
C15 C16 C17 O2 -158(2) .
C16 N3 C12 C13 -8(3) .
C18 N4 C22 C21 -5(4) .
C18 C19 C20 C21 7(4) .
C19 C20 C21 C22 -11(4) .
C20 C21 C22 N4 11(4) .
C22 N4 C18 C19 0(3) .
N5 C23 C24 C25 0.0 .
C23 N5 C27 C26 0.0 .
C23 C24 C25 C26 0.0 .
C24 C25 C26 C27 0.0 .
C25 C26 C27 N5 0.0 .
C27 N5 C23 C24 0.0 .
N6 C28 C29 C30 0.0 .
C28 N6 C32 C31 0.0 .
C28 C29 C30 C31 0.0 .
C29 C30 C31 C32 0.0 .
C30 C31 C32 N6 0.0 .
C32 N6 C28 C29 0.0 .

loop_
_exptl_oxdiff_crystal_face_indexfrac_h
_exptl_oxdiff_crystal_face_indexfrac_k
_exptl_oxdiff_crystal_face_indexfrac_l
_exptl_oxdiff_crystal_face_x
_exptl_oxdiff_crystal_face_y
_exptl_oxdiff_crystal_face_z
-9.0000 -2.0001 -9.0012 -0.0275 0.1759 1.0138
0.0000 -7.0000 11.9994 0.1781 -0.9601 -0.0904
7.0000 -0.9999 12.0007 0.1124 -0.5091 -0.8370
2.0000 8.0000 -10.9990 -0.1881 0.9989 -0.1266
-5.0000 6.9999 9.9996 0.9928 0.1953 -0.0534
5.0000 -6.9999 -9.9996 -0.9928 -0.1953 0.0534

loop_
_twin_individual_id
_twin_individual_mass_fraction_refined
1 0.41(3)
2 0.097(19)
3 0.089(19)
4 0.400(19)
